data_4512375
loop_
_publ_author_name
'Liu, Hong-liang'
'Xie, Yi-Fei'
'Pan, Zhi-gang'
'Famulari, Antonino'
'Guo, Fang'
'Zhou, Zhongfu'
'Mart\'i-Rujas, Javier'

_publ_section_title
;
 Cyclic Interconversion among Molecular Salts via Neat Grinding and
 Related Photoluminescence Properties
;
_journal_issue 12
_journal_name_full 'Crystal Growth &amp; Design'
_journal_page_first 6528
_journal_paper_doi 10.1021/cg5014329
_journal_volume 14
_journal_year 2014
_chemical_formula_sum 'C27 H26 N2 O12 S2'
_chemical_formula_weight 634.62
_chemical_name_systematic
; 
 ? 
;
_space_group_IT_number 14
_symmetry_cell_setting monoclinic
_symmetry_space_group_name_Hall '-P 2ybc'
_symmetry_space_group_name_H-M 'P 1 21/c 1'
_atom_sites_solution_hydrogens geom
_atom_sites_solution_primary direct
_atom_sites_solution_secondary difmap
_audit_creation_method SHELXL-97
_cell_angle_alpha 90.00
_cell_angle_beta 114.989(3)
_cell_angle_gamma 90.00
_cell_formula_units_Z 4
_cell_length_a 12.676(4)
_cell_length_b 17.643(5)
_cell_length_c 13.575(4)
_cell_measurement_reflns_used 5523
_cell_measurement_temperature 293(2)
_cell_measurement_theta_max 27.49
_cell_measurement_theta_min 2.17
_cell_volume 2751.8(14)
_computing_cell_refinement 'Bruker XSCANS'
_computing_data_collection 'Bruker XSCANS'
_computing_molecular_graphics 'XP in SHELXTL (Sheldrick, 2008)'
_computing_publication_material 'SHELXTL (Sheldrick, 2008)'
_computing_structure_refinement 'SHELXTL (Sheldrick, 2008)'
_computing_structure_solution 'SHELXTL (Sheldrick, 2008)'
_diffrn_ambient_temperature 293(2)
_diffrn_measured_fraction_theta_full 0.993
_diffrn_measured_fraction_theta_max 0.993
_diffrn_measurement_device_type 'Bruker P4'
_diffrn_measurement_method '\w scans'
_diffrn_radiation_monochromator graphite
_diffrn_radiation_source 'sealed tube'
_diffrn_radiation_type MoK\a
_diffrn_radiation_wavelength 0.71073
_diffrn_reflns_av_R_equivalents 0.0222
_diffrn_reflns_av_sigmaI/netI 0.0272
_diffrn_reflns_limit_h_max 14
_diffrn_reflns_limit_h_min -16
_diffrn_reflns_limit_k_max 22
_diffrn_reflns_limit_k_min -16
_diffrn_reflns_limit_l_max 17
_diffrn_reflns_limit_l_min -17
_diffrn_reflns_number 16993
_diffrn_reflns_theta_full 27.56
_diffrn_reflns_theta_max 27.56
_diffrn_reflns_theta_min 1.77
_diffrn_standards_decay_% 0
_diffrn_standards_interval_count 240
_diffrn_standards_interval_time '60 min'
_diffrn_standards_number 2
_exptl_absorpt_coefficient_mu 0.265
_exptl_absorpt_correction_T_max 1.00
_exptl_absorpt_correction_T_min 0.91
_exptl_absorpt_correction_type multi-scan
_exptl_absorpt_process_details 'SADABS (Sheldrick, 2004)'
_exptl_crystal_colour colorless
_exptl_crystal_density_diffrn 1.532
_exptl_crystal_density_method 'not measured'
_exptl_crystal_description block
_exptl_crystal_F_000 1320
_exptl_crystal_size_max 0.280
_exptl_crystal_size_mid 0.200
_exptl_crystal_size_min 0.140
_refine_diff_density_max 0.322
_refine_diff_density_min -0.325
_refine_diff_density_rms 0.046
_refine_ls_extinction_method none
_refine_ls_goodness_of_fit_ref 1.030
_refine_ls_hydrogen_treatment mixed
_refine_ls_matrix_type full
_refine_ls_number_parameters 492
_refine_ls_number_reflns 6323
_refine_ls_number_restraints 0
_refine_ls_restrained_S_all 1.030
_refine_ls_R_factor_all 0.0486
_refine_ls_R_factor_gt 0.0370
_refine_ls_shift/su_max 0.001
_refine_ls_shift/su_mean 0.000
_refine_ls_structure_factor_coef Fsqd
_refine_ls_weighting_details 'calc w=1/[\s^2^(Fo^2^)+(0.0474P)^2^+0.8539P] where P=(Fo^2^+2Fc^2^)/3'
_refine_ls_weighting_scheme calc
_refine_ls_wR_factor_gt 0.0930
_refine_ls_wR_factor_ref 0.1002
_reflns_number_gt 5076
_reflns_number_total 6323
_reflns_threshold_expression >2sigma(I)
_cod_data_source_file cg5014329_si_005.cif
_cod_data_source_block gf13
_cod_depositor_comments 'Adding full bibliography for 4512374--4512376.cif.'
_cod_original_cell_volume 2751.6(15)
_cod_original_sg_symbol_H-M P21/c
_cod_database_code 4512375

loop_
_symmetry_equiv_pos_as_xyz
'x, y, z'
'-x, y+1/2, -z+1/2'
'-x, -y, -z'
'x, -y-1/2, z-1/2'

loop_
_atom_site_label
_atom_site_type_symbol
_atom_site_fract_x
_atom_site_fract_y
_atom_site_fract_z
_atom_site_U_iso_or_equiv
_atom_site_adp_type
_atom_site_occupancy
_atom_site_symmetry_multiplicity
_atom_site_calc_flag
S1 S 0.08531(4) 0.38628(2) 0.53649(3) 0.02946(11) Uani 1 1 d
S2 S 0.53014(4) 0.06854(2) 0.75508(4) 0.03530(12) Uani 1 1 d
O1 O 0.18011(15) 0.05969(8) 0.53684(14) 0.0544(4) Uani 1 1 d
O2 O 0.18207(12) 0.42127(7) 0.62495(10) 0.0445(3) Uani 1 1 d
O3 O 0.01587(12) 0.17620(7) 0.24363(11) 0.0415(3) Uani 1 1 d
O4 O 0.45952(13) 0.35820(8) 0.70939(11) 0.0462(3) Uani 1 1 d
C1 C 0.08379(15) 0.25171(9) 0.43676(13) 0.0302(3) Uani 1 1 d
O5 O 0.06634(11) 0.41745(7) 0.43045(9) 0.0385(3) Uani 1 1 d
O6 O -0.02226(11) 0.38734(7) 0.55152(11) 0.0411(3) Uani 1 1 d
C2 C 0.12118(14) 0.28977(9) 0.53418(13) 0.0287(3) Uani 1 1 d
O7 O 0.65133(11) 0.09419(8) 0.81577(10) 0.0433(3) Uani 1 1 d
O8 O 0.39901(14) 0.39165(7) 0.53533(11) 0.0526(4) Uani 1 1 d
O9 O 0.08829(15) 0.06637(7) 0.32513(12) 0.0556(4) Uani 1 1 d
C3 C 0.46762(14) 0.20824(9) 0.66627(14) 0.0307(3) Uani 1 1 d
C4 C 0.42834(16) 0.34329(10) 0.60641(14) 0.0360(4) Uani 1 1 d
C5 C 0.47066(14) 0.13225(9) 0.64471(13) 0.0304(3) Uani 1 1 d
C6 C 0.43121(16) 0.10761(10) 0.53719(15) 0.0372(4) Uani 1 1 d
C7 C 0.18055(15) 0.25040(10) 0.63147(14) 0.0334(4) Uani 1 1 d
O10 O 0.46567(14) 0.07433(9) 0.81939(12) 0.0579(4) Uani 1 1 d
C8 C 0.43070(14) 0.26163(9) 0.58264(13) 0.0318(4) Uani 1 1 d
C9 C 0.10314(15) 0.17397(9) 0.43425(14) 0.0319(4) Uani 1 1 d
O11 O 0.52765(15) -0.00528(7) 0.70702(12) 0.0591(4) Uani 1 1 d
C10 C 0.06847(16) 0.13393(10) 0.33020(15) 0.0369(4) Uani 1 1 d
C11 C 0.16034(16) 0.13473(10) 0.53259(15) 0.0358(4) Uani 1 1 d
C12 C 0.39580(16) 0.23645(10) 0.47536(14) 0.0386(4) Uani 1 1 d
C14 C 0.19965(16) 0.17397(10) 0.63079(15) 0.0376(4) Uani 1 1 d
O12 O 0.36353(16) 0.28420(9) 0.38975(11) 0.0639(5) Uani 1 1 d
C15 C 0.39400(17) 0.15913(11) 0.45347(15) 0.0412(4) Uani 1 1 d
C16 C 0.24191(15) 0.66274(9) 0.21643(13) 0.0318(4) Uani 1 1 d
C17 C 0.17662(14) 0.59447(9) -0.16953(13) 0.0299(3) Uani 1 1 d
C18 C 0.28027(16) 0.64910(10) 0.40522(14) 0.0368(4) Uani 1 1 d
N1 N 0.26020(17) 0.52556(10) 0.47910(13) 0.0391(4) Uani 1 1 d
N2 N 0.15844(16) 0.55340(9) -0.26904(13) 0.0357(3) Uani 1 1 d
C19 C 0.2355(2) 0.71380(11) 0.12378(15) 0.0410(4) Uani 1 1 d
C20 C 0.25495(14) 0.57328(9) 0.38899(13) 0.0304(3) Uani 1 1 d
C21 C 0.27308(16) 0.69353(10) 0.31887(14) 0.0357(4) Uani 1 1 d
C22 C 0.21596(15) 0.67233(10) 0.02002(13) 0.0327(4) Uani 1 1 d
C23 C 0.28537(16) 0.59236(11) -0.08376(15) 0.0395(4) Uani 1 1 d
C24 C 0.2231(2) 0.54117(11) 0.28852(16) 0.0480(5) Uani 1 1 d
C25 C 0.10761(16) 0.67297(11) -0.06721(14) 0.0384(4) Uani 1 1 d
C26 C 0.08709(16) 0.63379(11) -0.16222(14) 0.0378(4) Uani 1 1 d
C27 C 0.2168(2) 0.58620(11) 0.20263(16) 0.0489(5) Uani 1 1 d
C28 C 0.30429(16) 0.63109(12) 0.01054(15) 0.0424(4) Uani 1 1 d
H1 H 0.4890(15) 0.2240(10) 0.7372(15) 0.029(4) Uiso 1 1 d
H2 H 0.2071(17) 0.2768(11) 0.6942(17) 0.045(5) Uiso 1 1 d
H3 H 0.0461(15) 0.2778(10) 0.3722(14) 0.031(5) Uiso 1 1 d
H4 H 0.3658(18) 0.1425(12) 0.3795(17) 0.050(6) Uiso 1 1 d
H5 H 0.088(2) 0.5649(12) -0.3253(19) 0.051(6) Uiso 1 1 d
H6 H 0.152(2) 0.5041(15) -0.2605(18) 0.062(7) Uiso 1 1 d
H7 H 0.0078(18) 0.6345(12) -0.2265(17) 0.051(6) Uiso 1 1 d
H8 H 0.2909(17) 0.7446(12) 0.3288(16) 0.045(6) Uiso 1 1 d
H9 H 0.3015(18) 0.6699(12) 0.4736(18) 0.055(6) Uiso 1 1 d
H10 H 0.3072(19) 0.7397(12) 0.1475(16) 0.050(6) Uiso 1 1 d
H11 H 0.4336(17) 0.0543(12) 0.5237(16) 0.044(5) Uiso 1 1 d
H12 H 0.2426(16) 0.1428(11) 0.6950(15) 0.036(5) Uiso 1 1 d
H13 H 0.280(2) 0.5522(13) 0.542(2) 0.057(6) Uiso 1 1 d
H14 H 0.2063(18) 0.4873(13) 0.2768(16) 0.052(6) Uiso 1 1 d
H15 H 0.218(2) 0.5631(13) -0.2864(19) 0.059(7) Uiso 1 1 d
H16 H 0.315(2) 0.4865(15) 0.4931(19) 0.066(7) Uiso 1 1 d
H17 H 0.3434(19) 0.5636(13) -0.0894(17) 0.052(6) Uiso 1 1 d
H18 H 0.191(3) 0.5054(16) 0.465(2) 0.081(9) Uiso 1 1 d
H19 H 0.1717(19) 0.7520(13) 0.1087(17) 0.057(6) Uiso 1 1 d
H20 H 0.462(2) 0.4062(16) 0.724(2) 0.079(8) Uiso 1 1 d
H21 H 0.0461(18) 0.7021(12) -0.0613(17) 0.053(6) Uiso 1 1 d
H22 H 0.377(2) 0.6285(13) 0.0687(18) 0.062(7) Uiso 1 1 d
H23 H 0.000(2) 0.1525(15) 0.186(2) 0.072(8) Uiso 1 1 d
H24 H 0.194(2) 0.5649(13) 0.1337(19) 0.063(7) Uiso 1 1 d
H25 H 0.374(3) 0.3350(19) 0.422(2) 0.106(11) Uiso 1 1 d
H26 H 0.155(2) 0.0438(16) 0.471(2) 0.080(9) Uiso 1 1 d

loop_
_atom_site_aniso_label
_atom_site_aniso_U_11
_atom_site_aniso_U_22
_atom_site_aniso_U_33
_atom_site_aniso_U_23
_atom_site_aniso_U_13
_atom_site_aniso_U_12
S1 0.0382(2) 0.0235(2) 0.0253(2) -0.00047(15) 0.01209(17) 0.00012(16)
S2 0.0436(3) 0.0242(2) 0.0338(2) 0.00475(17) 0.01213(19) 0.00348(17)
O1 0.0812(11) 0.0258(7) 0.0540(9) 0.0082(6) 0.0263(8) 0.0126(7)
O2 0.0501(8) 0.0366(7) 0.0361(7) -0.0106(5) 0.0077(6) -0.0040(6)
O3 0.0567(8) 0.0345(7) 0.0325(7) -0.0045(6) 0.0180(6) 0.0036(6)
O4 0.0704(9) 0.0233(7) 0.0378(7) -0.0011(5) 0.0158(6) 0.0038(6)
C1 0.0355(9) 0.0268(8) 0.0276(8) 0.0033(7) 0.0127(7) 0.0029(7)
O5 0.0566(8) 0.0286(6) 0.0301(6) 0.0040(5) 0.0181(6) -0.0004(5)
O6 0.0447(7) 0.0376(7) 0.0459(7) 0.0069(6) 0.0240(6) 0.0086(5)
C2 0.0311(8) 0.0234(8) 0.0305(8) 0.0001(6) 0.0119(7) 0.0001(6)
O7 0.0414(7) 0.0445(7) 0.0353(7) 0.0081(6) 0.0076(6) 0.0044(6)
O8 0.0815(11) 0.0295(7) 0.0443(8) 0.0104(6) 0.0241(7) 0.0109(7)
O9 0.0892(11) 0.0295(7) 0.0520(8) -0.0052(6) 0.0336(8) 0.0109(7)
C3 0.0323(8) 0.0274(8) 0.0284(8) 0.0000(7) 0.0090(7) 0.0012(6)
C4 0.0421(10) 0.0279(9) 0.0358(9) 0.0028(7) 0.0142(8) 0.0026(7)
C5 0.0297(8) 0.0252(8) 0.0314(8) 0.0022(6) 0.0082(7) 0.0023(6)
C6 0.0396(10) 0.0277(9) 0.0381(9) -0.0043(7) 0.0106(8) 0.0021(7)
C7 0.0346(9) 0.0340(9) 0.0272(8) 0.0004(7) 0.0088(7) 0.0006(7)
O10 0.0659(10) 0.0613(10) 0.0580(9) 0.0182(8) 0.0373(8) 0.0079(7)
C8 0.0348(9) 0.0252(8) 0.0311(8) 0.0018(7) 0.0098(7) 0.0024(7)
C9 0.0382(9) 0.0266(8) 0.0333(9) -0.0001(7) 0.0174(7) 0.0024(7)
O11 0.0914(12) 0.0228(7) 0.0476(8) 0.0033(6) 0.0143(8) 0.0075(7)
C10 0.0452(10) 0.0308(9) 0.0385(10) -0.0017(7) 0.0216(8) 0.0016(7)
C11 0.0419(10) 0.0251(8) 0.0423(10) 0.0052(7) 0.0195(8) 0.0055(7)
C12 0.0439(10) 0.0359(10) 0.0291(8) 0.0050(7) 0.0088(7) 0.0047(8)
C14 0.0379(10) 0.0359(10) 0.0343(9) 0.0088(8) 0.0106(8) 0.0061(8)
O12 0.1049(13) 0.0418(9) 0.0293(7) 0.0087(6) 0.0132(8) 0.0079(8)
C15 0.0492(11) 0.0374(10) 0.0293(9) -0.0042(8) 0.0091(8) 0.0030(8)
C16 0.0370(9) 0.0313(9) 0.0284(8) -0.0005(7) 0.0152(7) -0.0022(7)
C17 0.0384(9) 0.0270(8) 0.0260(8) 0.0024(6) 0.0153(7) -0.0022(7)
C18 0.0510(11) 0.0324(9) 0.0267(8) -0.0061(7) 0.0163(8) -0.0044(8)
N1 0.0516(10) 0.0337(9) 0.0275(8) 0.0037(7) 0.0123(7) -0.0034(8)
N2 0.0463(10) 0.0292(8) 0.0325(8) -0.0013(6) 0.0177(7) -0.0016(7)
C19 0.0578(13) 0.0352(10) 0.0309(9) -0.0020(8) 0.0195(9) -0.0095(9)
C20 0.0351(9) 0.0290(8) 0.0264(8) 0.0028(6) 0.0124(7) 0.0020(7)
C21 0.0495(11) 0.0257(9) 0.0331(9) -0.0044(7) 0.0186(8) -0.0051(7)
C22 0.0400(9) 0.0339(9) 0.0255(8) 0.0027(7) 0.0150(7) -0.0042(7)
C23 0.0356(10) 0.0472(11) 0.0356(9) 0.0070(8) 0.0150(8) 0.0108(8)
C24 0.0833(16) 0.0253(9) 0.0385(10) -0.0057(8) 0.0287(10) -0.0096(9)
C25 0.0381(10) 0.0449(11) 0.0326(9) 0.0000(8) 0.0154(8) 0.0075(8)
C26 0.0329(9) 0.0452(11) 0.0307(9) -0.0003(8) 0.0088(7) 0.0032(8)
C27 0.0838(16) 0.0360(10) 0.0299(9) -0.0093(8) 0.0270(10) -0.0118(10)
C28 0.0320(10) 0.0607(13) 0.0284(9) 0.0033(8) 0.0068(8) 0.0028(8)

loop_
_atom_type_symbol
_atom_type_description
_atom_type_scat_dispersion_real
_atom_type_scat_dispersion_imag
_atom_type_scat_source
C C 0.0033 0.0016 'International Tables Vol C Tables 4.2.6.8 and 6.1.1.4'
H H 0.0000 0.0000 'International Tables Vol C Tables 4.2.6.8 and 6.1.1.4'
N N 0.0061 0.0033 'International Tables Vol C Tables 4.2.6.8 and 6.1.1.4'
O O 0.0106 0.0060 'International Tables Vol C Tables 4.2.6.8 and 6.1.1.4'
S S 0.1246 0.1234 'International Tables Vol C Tables 4.2.6.8 and 6.1.1.4'

loop_
_geom_angle_atom_site_label_1
_geom_angle_atom_site_label_2
_geom_angle_atom_site_label_3
_geom_angle
O2 S1 O6 113.17(8)
O2 S1 O5 112.74(8)
O6 S1 O5 110.94(8)
O2 S1 C2 107.01(8)
O6 S1 C2 106.09(8)
O5 S1 C2 106.34(7)
O10 S2 O11 115.42(10)
O10 S2 O7 111.49(9)
O11 S2 O7 110.26(9)
O10 S2 C5 108.86(9)
O11 S2 C5 105.62(8)
O7 S2 C5 104.43(8)
C11 O1 H26 107.2(19)
C10 O3 H23 112.7(18)
C4 O4 H20 114.1(18)
C2 C1 C9 120.65(15)
C2 C1 H3 119.9(11)
C9 C1 H3 119.5(11)
C1 C2 C7 119.65(15)
C1 C2 S1 120.04(12)
C7 C2 S1 120.15(13)
C5 C3 C8 120.97(16)
C5 C3 H1 119.4(11)
C8 C3 H1 119.6(11)
O8 C4 O4 123.83(17)
O8 C4 C8 122.35(16)
O4 C4 C8 113.82(15)
C3 C5 C6 119.69(15)
C3 C5 S2 118.66(13)
C6 C5 S2 121.61(13)
C15 C6 C5 120.30(17)
C15 C6 H11 121.2(12)
C5 C6 H11 118.5(12)
C14 C7 C2 120.58(16)
C14 C7 H2 121.2(13)
C2 C7 H2 118.2(13)
C3 C8 C12 118.76(15)
C3 C8 C4 120.71(15)
C12 C8 C4 120.53(15)
C1 C9 C11 119.15(15)
C1 C9 C10 120.73(15)
C11 C9 C10 120.08(15)
O9 C10 O3 122.77(17)
O9 C10 C9 122.40(17)
O3 C10 C9 114.83(15)
O1 C11 C14 117.60(16)
O1 C11 C9 122.61(17)
C14 C11 C9 119.80(15)
O12 C12 C15 117.06(16)
O12 C12 C8 122.91(16)
C15 C12 C8 120.03(16)
C7 C14 C11 120.14(16)
C7 C14 H12 125.4(11)
C11 C14 H12 114.4(11)
C12 O12 H25 104.6(18)
C6 C15 C12 120.14(17)
C6 C15 H4 120.7(13)
C12 C15 H4 119.2(13)
C27 C16 C21 118.09(16)
C27 C16 C19 122.53(15)
C21 C16 C19 119.38(16)
C26 C17 C23 121.07(16)
C26 C17 N2 120.39(15)
C23 C17 N2 118.54(16)
C20 C18 C21 119.36(16)
C20 C18 H9 119.8(14)
C21 C18 H9 120.9(14)
C20 N1 H13 112.8(14)
C20 N1 H16 111.3(15)
H13 N1 H16 108(2)
C20 N1 H18 110.8(17)
H13 N1 H18 105(2)
H16 N1 H18 109(2)
C17 N2 H5 112.2(13)
C17 N2 H6 110.6(15)
H5 N2 H6 102(2)
C17 N2 H15 109.1(15)
H5 N2 H15 112(2)
H6 N2 H15 111(2)
C22 C19 C16 114.48(15)
C22 C19 H10 107.9(13)
C16 C19 H10 107.2(13)
C22 C19 H19 109.5(12)
C16 C19 H19 108.8(12)
H10 C19 H19 108.7(18)
C24 C20 C18 120.89(16)
C24 C20 N1 118.98(16)
C18 C20 N1 120.13(15)
C18 C21 C16 121.19(16)
C18 C21 H8 120.3(12)
C16 C21 H8 118.5(12)
C25 C22 C28 118.26(16)
C25 C22 C19 120.40(17)
C28 C22 C19 121.32(16)
C17 C23 C28 119.34(17)
C17 C23 H17 119.5(13)
C28 C23 H17 121.2(13)
C20 C24 C27 119.26(18)
C20 C24 H14 121.2(12)
C27 C24 H14 119.5(12)
C22 C25 C26 121.33(17)
C22 C25 H21 118.5(12)
C26 C25 H21 120.1(12)
C17 C26 C25 118.95(16)
C17 C26 H7 119.6(12)
C25 C26 H7 121.4(12)
C16 C27 C24 121.21(17)
C16 C27 H24 119.1(15)
C24 C27 H24 119.7(15)
C23 C28 C22 121.03(17)
C23 C28 H22 119.3(14)
C22 C28 H22 119.7(14)

loop_
_geom_bond_atom_site_label_1
_geom_bond_atom_site_label_2
_geom_bond_distance
S1 O2 1.4433(13)
S1 O6 1.4615(14)
S1 O5 1.4629(13)
S1 C2 1.7660(17)
S2 O10 1.4294(15)
S2 O11 1.4510(14)
S2 O7 1.4744(14)
S2 C5 1.7669(17)
O1 C11 1.344(2)
O1 H26 0.86(3)
O3 C10 1.311(2)
O3 H23 0.83(3)
O4 C4 1.309(2)
O4 H20 0.87(3)
C1 C2 1.377(2)
C1 C9 1.396(2)
C1 H3 0.925(18)
C2 C7 1.398(2)
O8 C4 1.222(2)
O9 C10 1.226(2)
C3 C5 1.376(2)
C3 C8 1.395(2)
C3 H1 0.925(18)
C4 C8 1.479(2)
C5 C6 1.397(2)
C6 C15 1.374(3)
C6 H11 0.96(2)
C7 C14 1.371(3)
C7 H2 0.90(2)
C8 C12 1.403(2)
C9 C11 1.403(2)
C9 C10 1.471(2)
C11 C14 1.394(3)
C12 O12 1.351(2)
C12 C15 1.394(3)
C14 H12 0.978(19)
O12 H25 0.98(3)
C15 H4 0.96(2)
C16 C27 1.382(3)
C16 C21 1.386(2)
C16 C19 1.521(2)
C17 C26 1.369(2)
C17 C23 1.379(2)
C17 N2 1.463(2)
C18 C20 1.372(2)
C18 C21 1.381(2)
C18 H9 0.93(2)
N1 C20 1.463(2)
N1 H13 0.92(2)
N1 H16 0.94(3)
N1 H18 0.89(3)
N2 H5 0.92(2)
N2 H6 0.89(3)
N2 H15 0.89(3)
C19 C22 1.512(2)
C19 H10 0.94(2)
C19 H19 1.01(2)
C20 C24 1.371(2)
C21 H8 0.93(2)
C22 C25 1.384(2)
C22 C28 1.386(3)
C23 C28 1.380(3)
C23 H17 0.92(2)
C24 C27 1.385(3)
C24 H14 0.97(2)
C25 C26 1.388(3)
C25 H21 0.96(2)
C26 H7 1.01(2)
C27 H24 0.93(2)
C28 H22 0.92(2)

loop_
_geom_torsion_atom_site_label_1
_geom_torsion_atom_site_label_2
_geom_torsion_atom_site_label_3
_geom_torsion_atom_site_label_4
_geom_torsion
C9 C1 C2 C7 0.9(3)
C9 C1 C2 S1 -174.65(13)
O2 S1 C2 C1 -146.24(14)
O6 S1 C2 C1 92.67(15)
O5 S1 C2 C1 -25.51(16)
O2 S1 C2 C7 38.22(16)
O6 S1 C2 C7 -82.88(15)
O5 S1 C2 C7 158.95(14)
C8 C3 C5 C6 -3.0(3)
C8 C3 C5 S2 174.57(13)
O10 S2 C5 C3 58.89(16)
O11 S2 C5 C3 -176.61(15)
O7 S2 C5 C3 -60.30(16)
O10 S2 C5 C6 -123.61(16)
O11 S2 C5 C6 0.90(18)
O7 S2 C5 C6 117.21(15)
C3 C5 C6 C15 2.7(3)
S2 C5 C6 C15 -174.80(15)
C1 C2 C7 C14 -1.4(3)
S1 C2 C7 C14 174.15(14)
C5 C3 C8 C12 0.4(3)
C5 C3 C8 C4 -179.61(16)
O8 C4 C8 C3 178.30(18)
O4 C4 C8 C3 -2.1(2)
O8 C4 C8 C12 -1.7(3)
O4 C4 C8 C12 177.87(17)
C2 C1 C9 C11 0.6(3)
C2 C1 C9 C10 -176.94(16)
C1 C9 C10 O9 177.07(18)
C11 C9 C10 O9 -0.5(3)
C1 C9 C10 O3 -2.3(2)
C11 C9 C10 O3 -179.88(16)
C1 C9 C11 O1 178.69(17)
C10 C9 C11 O1 -3.7(3)
C1 C9 C11 C14 -1.7(3)
C10 C9 C11 C14 175.87(17)
C3 C8 C12 O12 -177.08(18)
C4 C8 C12 O12 2.9(3)
C3 C8 C12 C15 2.6(3)
C4 C8 C12 C15 -177.46(18)
C2 C7 C14 C11 0.3(3)
O1 C11 C14 C7 -179.14(18)
C9 C11 C14 C7 1.3(3)
C5 C6 C15 C12 0.2(3)
O12 C12 C15 C6 176.78(18)
C8 C12 C15 C6 -2.9(3)
C27 C16 C19 C22 -8.1(3)
C21 C16 C19 C22 172.47(17)
C21 C18 C20 C24 0.2(3)
C21 C18 C20 N1 -178.97(17)
C20 C18 C21 C16 -0.7(3)
C27 C16 C21 C18 0.7(3)
C19 C16 C21 C18 -179.80(18)
C16 C19 C22 C25 104.0(2)
C16 C19 C22 C28 -74.1(2)
C26 C17 C23 C28 -0.6(3)
N2 C17 C23 C28 179.66(17)
C18 C20 C24 C27 0.1(3)
N1 C20 C24 C27 179.3(2)
C28 C22 C25 C26 -0.3(3)
C19 C22 C25 C26 -178.43(17)
C23 C17 C26 C25 1.1(3)
N2 C17 C26 C25 -179.16(17)
C22 C25 C26 C17 -0.7(3)
C21 C16 C27 C24 -0.3(3)
C19 C16 C27 C24 -179.8(2)
C20 C24 C27 C16 -0.1(4)
C17 C23 C28 C22 -0.4(3)
C25 C22 C28 C23 0.8(3)
C19 C22 C28 C23 178.94(18)
